data_4088508
loop_
_publ_author_name
'Fern\'andez-Moreira, Vanesa'
'C\'amara, J\'essica'
'Smirnova, Ekaterina S.'
'Koshevoy, Igor O.'
'Laguna, Antonio'
'Tunik, Sergey P.'
'Blanco, M. Carmen'
'Gimeno, M. Concepci\'on'

_publ_section_title
;
 Tuning the Energy Emission from Violet to Yellow with Bidentate Phosphine
 Gold(III) Complexes
;
_journal_issue 8
_journal_name_full Organometallics
_journal_page_first 1141
_journal_paper_doi 10.1021/acs.organomet.6b00135
_journal_volume 35
_journal_year 2016
_chemical_formula_sum 'C64 H20 Au2 F30 P2'
_chemical_formula_weight 1814.67
_space_group_IT_number 14
_space_group_name_Hall '-P 2yn'
_space_group_name_H-M_alt 'P 1 21/n 1'
_symmetry_cell_setting monoclinic
_symmetry_space_group_name_H-M 'P 1 21/n 1'
_atom_sites_solution_hydrogens geom
_atom_sites_solution_primary direct
_atom_sites_solution_secondary difmap
_audit_creation_method SHELXL-97
_cell_angle_alpha 90.00
_cell_angle_beta 91.92(3)
_cell_angle_gamma 90.00
_cell_formula_units_Z 2
_cell_length_a 12.965(3)
_cell_length_b 13.871(3)
_cell_length_c 16.094(3)
_cell_measurement_reflns_used 12333
_cell_measurement_temperature 100(2)
_cell_measurement_theta_max 30.7390
_cell_measurement_theta_min 4.3170
_cell_volume 2892.7(11)
_computing_cell_refinement
;
CrysAlisPro, Agilent Technologies,
Version 1.171.37.35 (release 13-08-2014 CrysAlis171 .NET)
(compiled Aug 13 2014,18:06:01)
;
_computing_data_collection
;
CrysAlisPro, Agilent Technologies,
Version 1.171.37.35 (release 13-08-2014 CrysAlis171 .NET)
(compiled Aug 13 2014,18:06:01)
;
_computing_data_reduction
;
CrysAlisPro, Agilent Technologies,
Version 1.171.37.35 (release 13-08-2014 CrysAlis171 .NET)
(compiled Aug 13 2014,18:06:01)
;
_computing_molecular_graphics XP
_computing_publication_material XCIF
_computing_structure_refinement 'SHELXL-97 (Sheldrick, 1997)'
_computing_structure_solution 'SHELXS-97 (Sheldrick, 1990)'
_diffrn_ambient_temperature 100(2)
_diffrn_detector_area_resol_mean 16.0655
_diffrn_measured_fraction_theta_full 0.994
_diffrn_measured_fraction_theta_max 0.994
_diffrn_measurement_device_type 'Xcalibur, Sapphire3'
_diffrn_measurement_method 'w\ rotations'
_diffrn_radiation_monochromator graphite
_diffrn_radiation_source 'fine-focus sealed tube'
_diffrn_radiation_type MoK\a
_diffrn_radiation_wavelength 0.71073
_diffrn_reflns_av_R_equivalents 0.1075
_diffrn_reflns_av_sigmaI/netI 0.0678
_diffrn_reflns_limit_h_max 15
_diffrn_reflns_limit_h_min -15
_diffrn_reflns_limit_k_max 16
_diffrn_reflns_limit_k_min -16
_diffrn_reflns_limit_l_max 19
_diffrn_reflns_limit_l_min -19
_diffrn_reflns_number 22954
_diffrn_reflns_theta_full 25.50
_diffrn_reflns_theta_max 25.50
_diffrn_reflns_theta_min 4.46
_exptl_absorpt_coefficient_mu 5.262
_exptl_absorpt_correction_T_max 0.4864
_exptl_absorpt_correction_T_min 0.3648
_exptl_absorpt_correction_type multi-scan
_exptl_absorpt_process_details
;
CrysAlisPro, Agilent Technologies,
Version 1.171.37.35 (release 13-08-2014 CrysAlis171 .NET)
(compiled Aug 13 2014,18:06:01)
Empirical absorption correction using spherical harmonics,
 implemented in SCALE3 ABSPACK scaling algorithm.
;
_exptl_crystal_colour yellow
_exptl_crystal_density_diffrn 2.083
_exptl_crystal_density_method 'not measured'
_exptl_crystal_description prism
_exptl_crystal_F_000 1724
_exptl_crystal_size_max 0.24
_exptl_crystal_size_mid 0.22
_exptl_crystal_size_min 0.16
_refine_diff_density_max 5.244
_refine_diff_density_min -4.060
_refine_diff_density_rms 0.295
_refine_ls_extinction_method none
_refine_ls_goodness_of_fit_ref 1.077
_refine_ls_hydrogen_treatment constr
_refine_ls_matrix_type full
_refine_ls_number_parameters 442
_refine_ls_number_reflns 5354
_refine_ls_number_restraints 0
_refine_ls_restrained_S_all 1.077
_refine_ls_R_factor_all 0.0667
_refine_ls_R_factor_gt 0.0597
_refine_ls_shift/su_max 0.000
_refine_ls_shift/su_mean 0.000
_refine_ls_structure_factor_coef Fsqd
_refine_ls_weighting_details 'calc w=1/[\s^2^(Fo^2^)+(0.1106P)^2^+0.1811P] where P=(Fo^2^+2Fc^2^)/3'
_refine_ls_weighting_scheme calc
_refine_ls_wR_factor_gt 0.1521
_refine_ls_wR_factor_ref 0.1604
_reflns_number_gt 4742
_reflns_number_total 5354
_reflns_threshold_expression >2sigma(I)
_cod_data_source_file om6b00135_si_002.cif
_cod_data_source_block c460
_cod_depositor_comments
;
The following automatic conversions were performed:

data item '_symmetry_cell_setting' value 'Monoclinic' was changed to
'monoclinic' in accordance with the
/home/saulius/struct/COD-crude-data/automatic-downloads/DataCite-retrospective/ACS/depositions/lib/dictionaries/cif_core.dic
dictionary named 'cif_core.dic' version 2.4.2 last updated on
2011-04-26.

Automatic conversion script
Id: cif_fix_values 6909 2019-04-08 15:41:33Z antanas 
;
_cod_original_cell_volume 2892.8(10)
_cod_original_sg_symbol_H-M P2(1)/n
_cod_database_code 4088508

loop_
_symmetry_equiv_pos_as_xyz
'x, y, z'
'-x+1/2, y+1/2, -z+1/2'
'-x, -y, -z'
'x-1/2, -y-1/2, z-1/2'

loop_
_atom_site_label
_atom_site_type_symbol
_atom_site_fract_x
_atom_site_fract_y
_atom_site_fract_z
_atom_site_U_iso_or_equiv
_atom_site_adp_type
_atom_site_occupancy
_atom_site_symmetry_multiplicity
_atom_site_calc_flag
_atom_site_refinement_flags
Au1 Au 0.215370(18) 0.73632(2) 0.142165(14) 0.01809(16) Uani 1 1 d .
C1 C 0.0711(5) 0.6884(5) 0.1724(4) 0.0178(14) Uani 1 1 d .
C2 C -0.0147(7) 0.7499(6) 0.1642(5) 0.0235(18) Uani 1 1 d .
C3 C -0.1125(7) 0.7229(7) 0.1826(5) 0.0280(19) Uani 1 1 d .
C4 C -0.1324(5) 0.6310(7) 0.2071(4) 0.0287(18) Uani 1 1 d .
C5 C -0.0507(5) 0.5642(6) 0.2135(4) 0.0270(17) Uani 1 1 d .
C6 C 0.0493(5) 0.5962(6) 0.1978(4) 0.0215(15) Uani 1 1 d .
F1 F 0.0002(3) 0.8418(4) 0.1400(3) 0.0333(10) Uani 1 1 d .
F2 F -0.1907(4) 0.7860(4) 0.1763(3) 0.0429(13) Uani 1 1 d .
F3 F -0.2274(3) 0.6010(4) 0.2248(3) 0.0450(13) Uani 1 1 d .
F4 F -0.0694(3) 0.4741(4) 0.2361(3) 0.0376(11) Uani 1 1 d .
F5 F 0.1248(3) 0.5300(3) 0.2048(3) 0.0316(10) Uani 1 1 d .
C11 C 0.2443(6) 0.7676(5) 0.2655(4) 0.0186(16) Uani 1 1 d .
C12 C 0.2906(6) 0.7031(6) 0.3208(4) 0.0244(16) Uani 1 1 d .
C13 C 0.3134(7) 0.7273(6) 0.4014(5) 0.0269(19) Uani 1 1 d .
C14 C 0.2914(6) 0.8172(7) 0.4303(4) 0.0273(18) Uani 1 1 d .
C15 C 0.2442(6) 0.8834(6) 0.3786(4) 0.0263(17) Uani 1 1 d .
C16 C 0.2210(5) 0.8577(6) 0.2973(4) 0.0221(15) Uani 1 1 d .
F6 F 0.3144(3) 0.6150(4) 0.2928(3) 0.0335(11) Uani 1 1 d .
F7 F 0.3592(4) 0.6621(4) 0.4532(3) 0.0392(12) Uani 1 1 d .
F8 F 0.3161(3) 0.8406(4) 0.5102(2) 0.0357(11) Uani 1 1 d .
F9 F 0.2195(3) 0.9711(4) 0.4071(3) 0.0329(11) Uani 1 1 d .
F10 F 0.1739(3) 0.9246(3) 0.2490(2) 0.0261(9) Uani 1 1 d .
C21 C 0.3595(5) 0.7914(6) 0.1171(4) 0.0201(15) Uani 1 1 d .
C22 C 0.4432(7) 0.7291(6) 0.1055(5) 0.0255(19) Uani 1 1 d .
C23 C 0.5406(7) 0.7622(6) 0.0876(7) 0.030(2) Uani 1 1 d .
C24 C 0.5571(6) 0.8612(7) 0.0817(5) 0.034(2) Uani 1 1 d .
C25 C 0.4765(6) 0.9239(6) 0.0929(4) 0.0306(18) Uani 1 1 d .
C26 C 0.3810(6) 0.8872(6) 0.1108(4) 0.0271(17) Uani 1 1 d .
F11 F 0.4303(3) 0.6340(3) 0.1103(3) 0.0286(10) Uani 1 1 d .
F12 F 0.6175(3) 0.7006(4) 0.0739(3) 0.0410(12) Uani 1 1 d .
F13 F 0.6498(3) 0.8939(5) 0.0634(3) 0.0476(14) Uani 1 1 d .
F14 F 0.4932(4) 1.0190(4) 0.0895(3) 0.0401(12) Uani 1 1 d .
F15 F 0.3049(3) 0.9529(3) 0.1205(3) 0.0319(10) Uani 1 1 d .
P1 P 0.18315(13) 0.69815(15) 0.00102(10) 0.0187(4) Uani 1 1 d .
C31 C 0.2926(5) 0.6602(6) -0.0575(4) 0.0208(15) Uani 1 1 d .
C32 C 0.3628(6) 0.7311(6) -0.0809(5) 0.0245(17) Uani 1 1 d .
H32 H 0.3511 0.7970 -0.0680 0.029 Uiso 1 1 calc R
C33 C 0.4491(6) 0.7040(7) -0.1228(5) 0.0320(18) Uani 1 1 d .
H33 H 0.4982 0.7512 -0.1379 0.038 Uiso 1 1 calc R
C34 C 0.4645(6) 0.6084(7) -0.1430(5) 0.036(2) Uani 1 1 d .
H34 H 0.5246 0.5900 -0.1712 0.043 Uiso 1 1 calc R
C35 C 0.3929(6) 0.5391(7) -0.1223(5) 0.0336(19) Uani 1 1 d .
H35 H 0.4024 0.4740 -0.1384 0.040 Uiso 1 1 calc R
C36 C 0.3078(6) 0.5646(6) -0.0782(4) 0.0294(17) Uani 1 1 d .
H36 H 0.2599 0.5169 -0.0621 0.035 Uiso 1 1 calc R
C41 C 0.1250(5) 0.7944(6) -0.0585(4) 0.0184(14) Uani 1 1 d .
C42 C 0.1255(6) 0.8865(6) -0.0283(5) 0.0298(18) Uani 1 1 d .
H42 H 0.1489 0.8984 0.0273 0.036 Uiso 1 1 calc R
C43 C 0.0921(6) 0.9629(6) -0.0781(5) 0.0344(19) Uani 1 1 d .
H43 H 0.0950 1.0273 -0.0580 0.041 Uiso 1 1 calc R
C44 C 0.0545(6) 0.9428(6) -0.1579(4) 0.0324(19) Uani 1 1 d .
H44 H 0.0303 0.9939 -0.1926 0.039 Uiso 1 1 calc R
C45 C 0.0518(6) 0.8508(7) -0.1873(5) 0.035(2) Uani 1 1 d .
H45 H 0.0245 0.8382 -0.2417 0.042 Uiso 1 1 calc R
C46 C 0.0885(6) 0.7758(6) -0.1382(5) 0.0250(17) Uani 1 1 d .
H46 H 0.0885 0.7118 -0.1594 0.030 Uiso 1 1 calc R
C47 C 0.0955(5) 0.6016(6) -0.0067(4) 0.0222(16) Uani 1 1 d .
C48 C 0.0340(5) 0.5377(6) -0.0023(4) 0.0210(15) Uani 1 1 d .

loop_
_atom_site_aniso_label
_atom_site_aniso_U_11
_atom_site_aniso_U_22
_atom_site_aniso_U_33
_atom_site_aniso_U_23
_atom_site_aniso_U_13
_atom_site_aniso_U_12
Au1 0.0222(2) 0.0170(2) 0.0147(2) 0.00012(9) -0.00508(13) -0.00043(9)
C1 0.022(3) 0.013(4) 0.018(3) -0.002(3) 0.000(2) -0.004(3)
C2 0.023(4) 0.028(5) 0.019(4) -0.002(3) 0.000(3) 0.004(3)
C3 0.030(4) 0.032(5) 0.021(4) -0.001(3) -0.014(3) 0.007(4)
C4 0.019(3) 0.040(5) 0.027(4) -0.004(4) -0.001(3) -0.005(3)
C5 0.028(4) 0.027(5) 0.025(4) 0.003(3) -0.009(3) -0.008(3)
C6 0.023(3) 0.024(4) 0.016(3) -0.002(3) -0.005(3) 0.002(3)
F1 0.036(2) 0.022(3) 0.041(2) 0.001(2) -0.0109(19) 0.003(2)
F2 0.027(3) 0.043(3) 0.057(3) -0.006(3) -0.011(2) 0.009(2)
F3 0.026(2) 0.061(4) 0.048(3) 0.003(3) -0.0029(19) -0.012(2)
F4 0.046(3) 0.032(3) 0.034(2) 0.010(2) -0.0030(19) -0.011(2)
F5 0.035(2) 0.015(3) 0.044(3) 0.004(2) -0.0070(19) 0.0034(19)
C11 0.026(4) 0.021(5) 0.008(3) -0.001(3) -0.006(3) 0.003(3)
C12 0.033(4) 0.022(4) 0.017(4) 0.005(3) -0.009(3) -0.002(3)
C13 0.029(4) 0.035(6) 0.016(4) 0.013(3) -0.008(3) -0.003(3)
C14 0.026(4) 0.040(5) 0.016(3) -0.013(3) -0.003(3) 0.001(3)
C15 0.032(4) 0.024(5) 0.023(3) -0.010(3) -0.002(3) 0.002(3)
C16 0.024(3) 0.018(4) 0.023(3) 0.004(3) -0.004(3) 0.001(3)
F6 0.045(3) 0.020(3) 0.035(2) 0.001(2) -0.0061(19) 0.010(2)
F7 0.046(3) 0.044(3) 0.027(2) 0.011(2) -0.0092(19) 0.011(2)
F8 0.040(2) 0.050(3) 0.016(2) -0.004(2) -0.0022(17) -0.001(2)
F9 0.039(2) 0.029(3) 0.030(2) -0.010(2) -0.0006(18) 0.001(2)
F10 0.033(2) 0.021(2) 0.0231(19) 0.0042(18) -0.0049(16) 0.0011(18)
C21 0.026(4) 0.023(4) 0.010(3) 0.000(3) -0.004(2) -0.008(3)
C22 0.031(4) 0.029(5) 0.016(4) 0.001(3) -0.007(3) -0.008(3)
C23 0.023(4) 0.036(6) 0.030(4) 0.008(4) -0.004(3) 0.003(3)
C24 0.035(4) 0.042(6) 0.024(4) 0.011(4) -0.002(3) -0.015(4)
C25 0.043(4) 0.023(5) 0.026(4) 0.004(3) -0.007(3) -0.015(4)
C26 0.039(4) 0.026(5) 0.016(3) 0.002(3) -0.003(3) 0.000(3)
F11 0.028(2) 0.023(3) 0.035(2) 0.000(2) -0.0034(18) 0.0021(19)
F12 0.023(2) 0.049(4) 0.051(3) 0.010(3) -0.002(2) 0.007(2)
F13 0.029(2) 0.062(4) 0.051(3) 0.013(3) -0.008(2) -0.013(2)
F14 0.052(3) 0.029(3) 0.038(2) 0.006(2) -0.009(2) -0.023(2)
F15 0.041(2) 0.022(3) 0.033(2) -0.0036(19) -0.0011(19) -0.005(2)
P1 0.0227(9) 0.0188(11) 0.0143(8) -0.0005(8) -0.0055(6) -0.0001(8)
C31 0.025(3) 0.018(4) 0.019(3) 0.000(3) -0.006(2) -0.003(3)
C32 0.028(4) 0.027(5) 0.017(4) 0.002(3) -0.007(3) 0.001(3)
C33 0.033(4) 0.041(5) 0.021(4) 0.000(4) -0.003(3) -0.008(4)
C34 0.024(4) 0.055(6) 0.030(4) -0.006(4) 0.002(3) 0.005(4)
C35 0.035(4) 0.032(5) 0.034(4) -0.005(4) -0.004(3) 0.004(4)
C36 0.033(4) 0.027(5) 0.028(4) 0.003(3) -0.004(3) 0.000(3)
C41 0.019(3) 0.016(4) 0.020(3) 0.002(3) -0.004(2) -0.003(3)
C42 0.035(4) 0.030(5) 0.024(4) -0.002(3) -0.015(3) 0.006(3)
C43 0.056(5) 0.014(4) 0.032(4) -0.002(3) -0.013(3) -0.002(4)
C44 0.048(5) 0.027(5) 0.022(4) 0.000(3) -0.009(3) 0.007(4)
C45 0.042(4) 0.040(6) 0.023(4) 0.000(4) -0.015(3) 0.004(4)
C46 0.033(4) 0.023(5) 0.018(4) 0.002(3) -0.005(3) 0.003(3)
C47 0.027(4) 0.018(4) 0.021(3) -0.007(3) -0.001(3) 0.001(3)
C48 0.025(3) 0.021(4) 0.016(3) 0.002(3) -0.007(3) 0.001(3)

loop_
_atom_type_symbol
_atom_type_description
_atom_type_scat_dispersion_real
_atom_type_scat_dispersion_imag
_atom_type_scat_source
C C 0.0033 0.0016 'International Tables Vol C Tables 4.2.6.8 and 6.1.1.4'
H H 0.0000 0.0000 'International Tables Vol C Tables 4.2.6.8 and 6.1.1.4'
F F 0.0171 0.0103 'International Tables Vol C Tables 4.2.6.8 and 6.1.1.4'
P P 0.1023 0.0942 'International Tables Vol C Tables 4.2.6.8 and 6.1.1.4'
Au Au -2.0133 8.8022 'International Tables Vol C Tables 4.2.6.8 and 6.1.1.4'

loop_
_geom_angle_atom_site_label_1
_geom_angle_atom_site_label_2
_geom_angle_atom_site_label_3
_geom_angle
_geom_angle_site_symmetry_3
C11 Au1 C1 88.7(3) .
C11 Au1 C21 88.5(3) .
C1 Au1 C21 176.4(3) .
C11 Au1 P1 179.2(2) .
C1 Au1 P1 91.29(18) .
C21 Au1 P1 91.56(18) .
C6 C1 C2 115.0(6) .
C6 C1 Au1 124.6(5) .
C2 C1 Au1 120.3(6) .
F1 C2 C3 117.8(7) .
F1 C2 C1 118.7(7) .
C3 C2 C1 123.5(8) .
F2 C3 C4 118.8(8) .
F2 C3 C2 120.7(8) .
C4 C3 C2 120.5(8) .
F3 C4 C3 122.5(8) .
F3 C4 C5 118.4(8) .
C3 C4 C5 119.1(7) .
F4 C5 C6 121.7(7) .
F4 C5 C4 119.7(6) .
C6 C5 C4 118.5(7) .
F5 C6 C1 120.2(6) .
F5 C6 C5 116.4(7) .
C1 C6 C5 123.2(7) .
C12 C11 C16 116.1(7) .
C12 C11 Au1 123.1(6) .
C16 C11 Au1 120.8(5) .
F6 C12 C13 119.9(7) .
F6 C12 C11 118.2(6) .
C13 C12 C11 121.9(8) .
F7 C13 C12 119.9(8) .
F7 C13 C14 119.5(7) .
C12 C13 C14 120.6(7) .
F8 C14 C13 119.8(7) .
F8 C14 C15 120.2(7) .
C13 C14 C15 120.0(7) .
F9 C15 C14 120.4(6) .
F9 C15 C16 120.8(7) .
C14 C15 C16 118.8(7) .
F10 C16 C15 116.8(7) .
F10 C16 C11 120.5(6) .
C15 C16 C11 122.7(7) .
C26 C21 C22 115.4(7) .
C26 C21 Au1 124.3(6) .
C22 C21 Au1 120.4(6) .
F11 C22 C23 117.3(8) .
F11 C22 C21 120.1(7) .
C23 C22 C21 122.6(8) .
F12 C23 C22 120.8(8) .
F12 C23 C24 120.1(8) .
C22 C23 C24 119.0(8) .
F13 C24 C25 120.7(8) .
F13 C24 C23 119.6(8) .
C25 C24 C23 119.6(7) .
F14 C25 C24 119.5(7) .
F14 C25 C26 121.4(8) .
C24 C25 C26 119.1(8) .
F15 C26 C21 119.6(7) .
F15 C26 C25 116.0(7) .
C21 C26 C25 124.3(8) .
C47 P1 C41 105.7(3) .
C47 P1 C31 104.9(3) .
C41 P1 C31 105.2(3) .
C47 P1 Au1 109.4(2) .
C41 P1 Au1 113.9(3) .
C31 P1 Au1 116.8(2) .
C36 C31 C32 120.6(7) .
C36 C31 P1 121.7(6) .
C32 C31 P1 117.6(6) .
C33 C32 C31 119.0(8) .
C32 C33 C34 120.2(8) .
C33 C34 C35 120.4(7) .
C36 C35 C34 120.1(8) .
C35 C36 C31 119.6(8) .
C42 C41 C46 120.2(7) .
C42 C41 P1 120.6(5) .
C46 C41 P1 118.9(6) .
C41 C42 C43 120.7(7) .
C44 C43 C42 118.3(8) .
C45 C44 C43 121.0(8) .
C44 C45 C46 120.3(7) .
C41 C46 C45 119.5(8) .
C48 C47 P1 172.3(6) .
C47 C48 C48 178.1(10) 3_565

loop_
_geom_bond_atom_site_label_1
_geom_bond_atom_site_label_2
_geom_bond_distance
_geom_bond_site_symmetry_2
Au1 C11 2.054(7) .
Au1 C1 2.059(6) .
Au1 C21 2.070(7) .
Au1 P1 2.3561(17) .
C1 C6 1.376(10) .
C1 C2 1.405(11) .
C2 F1 1.349(9) .
C2 C3 1.363(13) .
C3 F2 1.341(10) .
C3 C4 1.362(12) .
C4 F3 1.340(8) .
C4 C5 1.409(11) .
C5 F4 1.326(9) .
C5 C6 1.401(10) .
C6 F5 1.344(8) .
C11 C12 1.384(11) .
C11 C16 1.388(10) .
C12 F6 1.342(10) .
C12 C13 1.363(12) .
C13 F7 1.354(9) .
C13 C14 1.365(13) .
C14 F8 1.354(8) .
C14 C15 1.370(11) .
C15 F9 1.342(9) .
C15 C16 1.379(10) .
C16 F10 1.345(8) .
C21 C26 1.362(11) .
C21 C22 1.405(12) .
C22 F11 1.332(10) .
C22 C23 1.383(13) .
C23 F12 1.337(10) .
C23 C24 1.393(12) .
C24 F13 1.326(9) .
C24 C25 1.376(13) .
C25 F14 1.338(10) .
C25 C26 1.377(11) .
C26 F15 1.356(9) .
P1 C47 1.758(8) .
P1 C41 1.794(8) .
P1 C31 1.807(7) .
C31 C36 1.382(11) .
C31 C32 1.401(10) .
C32 C33 1.378(11) .
C33 C34 1.382(13) .
C34 C35 1.384(12) .
C35 C36 1.378(11) .
C41 C42 1.367(11) .
C41 C46 1.377(10) .
C42 C43 1.389(11) .
C43 C44 1.387(10) .
C44 C45 1.360(12) .
C45 C46 1.381(11) .
C47 C48 1.196(10) .
C48 C48 1.372(14) 3_565
